data_1516051
loop_
_publ_author_name
'Luo, Zengwei'
'Wang, Fuqian'
'Zhang, Jinwen'
'Li, Xingyao'
'Zhang, Mengke'
'Hao, Xincai'
'Xue, Yongbo'
'Li, Yan'
'Horgen, F. David'
'Yao, Guangmin'
'Zhang, Yonghui'

_publ_section_title
;
 Cytotoxic alkaloids from the whole plants of Zephyranthes candida.
;
_journal_issue 12
_journal_name_full 'Journal of natural products'
_journal_page_first 2113
_journal_page_last 2120
_journal_paper_doi 10.1021/np3005425
_journal_volume 75
_journal_year 2012
_chemical_absolute_configuration ad
_chemical_formula_moiety 'C18 H19 N O5, 0.13(H2 O)'
_chemical_formula_sum 'C18 H19.26 N O5.13'
_chemical_formula_weight 331.68
_chemical_name_systematic
; 
 ? 
;
_space_group_IT_number 4
_symmetry_cell_setting monoclinic
_symmetry_space_group_name_Hall 'P 2yb'
_symmetry_space_group_name_H-M 'P 1 21 1'
_atom_sites_solution_hydrogens geom
_atom_sites_solution_primary direct
_atom_sites_solution_secondary difmap
_audit_creation_method SHELXL-97
_cell_angle_alpha 90.00
_cell_angle_beta 94.9400(10)
_cell_angle_gamma 90.00
_cell_formula_units_Z 4
_cell_length_a 8.1308(2)
_cell_length_b 17.5736(3)
_cell_length_c 11.0262(2)
_cell_measurement_reflns_used 9990
_cell_measurement_temperature 100(2)
_cell_measurement_theta_max 69.22
_cell_measurement_theta_min 4.02
_cell_volume 1569.65(5)
_computing_cell_refinement 'Bruker SAINT'
_computing_data_collection 'Bruker APEX2'
_computing_data_reduction 'Bruker SAINT'
_computing_molecular_graphics 'Bruker SHELXTL'
_computing_publication_material 'Bruker SHELXTL'
_computing_structure_refinement 'SHELXL-97 (Sheldrick, 2008)'
_computing_structure_solution 'SHELXS-97 (Sheldrick, 2008)'
_diffrn_ambient_temperature 100(2)
_diffrn_measured_fraction_theta_full 0.952
_diffrn_measured_fraction_theta_max 0.952
_diffrn_measurement_device_type 'Bruker APEX-II CCD'
_diffrn_measurement_method '\f and \w scans'
_diffrn_radiation_monochromator graphite
_diffrn_radiation_source 'fine-focus sealed tube'
_diffrn_radiation_type CuK\a
_diffrn_radiation_wavelength 1.54178
_diffrn_reflns_av_R_equivalents 0.0274
_diffrn_reflns_av_sigmaI/netI 0.0298
_diffrn_reflns_limit_h_max 8
_diffrn_reflns_limit_h_min -9
_diffrn_reflns_limit_k_max 21
_diffrn_reflns_limit_k_min -21
_diffrn_reflns_limit_l_max 13
_diffrn_reflns_limit_l_min -13
_diffrn_reflns_number 13397
_diffrn_reflns_theta_full 69.46
_diffrn_reflns_theta_max 69.46
_diffrn_reflns_theta_min 4.02
_exptl_absorpt_coefficient_mu 0.857
_exptl_absorpt_correction_T_max 0.8143
_exptl_absorpt_correction_T_min 0.5472
_exptl_absorpt_correction_type multi-scan
_exptl_absorpt_process_details sadabs
_exptl_crystal_colour yellow
_exptl_crystal_density_diffrn 1.404
_exptl_crystal_density_method 'not measured'
_exptl_crystal_description prism
_exptl_crystal_F_000 701
_exptl_crystal_size_max 0.80
_exptl_crystal_size_mid 0.60
_exptl_crystal_size_min 0.25
_refine_diff_density_max 0.238
_refine_diff_density_min -0.191
_refine_diff_density_rms 0.040
_refine_ls_abs_structure_details 'Flack H D (1983), Acta Cryst. A39, 876-881'
_refine_ls_abs_structure_Flack 0.01(10)
_refine_ls_extinction_coef 0.0132(5)
_refine_ls_extinction_expression Fc^*^=kFc[1+0.001xFc^2^\l^3^/sin(2\q)]^-1/4^
_refine_ls_extinction_method SHELXL
_refine_ls_goodness_of_fit_ref 1.047
_refine_ls_hydrogen_treatment constr
_refine_ls_matrix_type full
_refine_ls_number_parameters 447
_refine_ls_number_reflns 5191
_refine_ls_number_restraints 1
_refine_ls_restrained_S_all 1.047
_refine_ls_R_factor_all 0.0282
_refine_ls_R_factor_gt 0.0282
_refine_ls_shift/su_max 0.001
_refine_ls_shift/su_mean 0.000
_refine_ls_structure_factor_coef Fsqd
_refine_ls_weighting_details 'calc w=1/[\s^2^(Fo^2^)+(0.0401P)^2^+0.3539P] where P=(Fo^2^+2Fc^2^)/3'
_refine_ls_weighting_scheme calc
_refine_ls_wR_factor_gt 0.0732
_refine_ls_wR_factor_ref 0.0732
_reflns_number_gt 5190
_reflns_number_total 5191
_reflns_threshold_expression >2sigma(I)
_cod_data_source_file np3005425_si_002.cif
_cod_data_source_block a
_cod_depositor_comments
;
The following automatic conversions were performed:

'_symmetry_cell_setting' value 'Monoclinic' changed to 'monoclinic'
according to
/usr/data/users/saulius/automatic-downloads/retrospective/ACS/lib/dictionaries/cif_core.dic
dictionary named 'cif_core.dic' version 2.4.2 from 2011-04-26.

Automatic conversion script
Id: cif_fix_values 2281 2013-09-26 08:29:07Z andrius 
;
_cod_original_sg_symbol_H-M 'P 21'
_cod_database_code 1516051

loop_
_symmetry_equiv_pos_as_xyz
'x, y, z'
'-x, y+1/2, -z'

loop_
_atom_site_label
_atom_site_type_symbol
_atom_site_fract_x
_atom_site_fract_y
_atom_site_fract_z
_atom_site_U_iso_or_equiv
_atom_site_adp_type
_atom_site_occupancy
_atom_site_symmetry_multiplicity
_atom_site_calc_flag
_atom_site_refinement_flags
O8 O 1.03973(16) 0.05257(6) 0.66800(11) 0.0271(3) Uani 1 1 d .
O3 O 1.01180(14) 0.23831(6) -0.05072(10) 0.0249(2) Uani 1 1 d .
O11 O 0.71173(14) 0.33636(6) 0.43650(9) 0.0212(2) Uani 1 1 d .
O6 O 0.83651(16) 0.33357(7) 0.62182(10) 0.0287(3) Uani 1 1 d .
O9 O 1.02934(17) 0.00370(6) 0.47181(11) 0.0293(3) Uani 1 1 d .
O25 O 0.51750(16) 0.14189(6) 0.79551(11) 0.0303(3) Uani 1 1 d .
O18 O 0.32942(14) 0.45873(7) 1.08852(10) 0.0241(2) Uani 1 1 d .
O24 O 0.38789(16) 0.11621(7) 0.60461(11) 0.0292(3) Uani 1 1 d .
O29 O 0.39957(14) 0.45855(6) 0.51976(9) 0.0228(2) Uani 1 1 d .
O21 O 0.24944(15) 0.37922(7) 0.40181(10) 0.0290(3) Uani 1 1 d .
N5 N 0.57509(16) 0.27208(7) 0.13009(12) 0.0207(3) Uani 1 1 d .
N1 N 0.61859(17) 0.53347(7) 0.79581(12) 0.0207(3) Uani 1 1 d .
C8 C 0.9733(2) 0.10540(9) 0.58662(14) 0.0217(3) Uani 1 1 d .
C7 C 0.9164(2) 0.17677(9) 0.60882(14) 0.0217(3) Uani 1 1 d .
H7 H 0.9191 0.1966 0.6891 0.026 Uiso 1 1 calc R
C6A C 0.85335(19) 0.21961(9) 0.50702(14) 0.0198(3) Uani 1 1 d .
C10A C 0.84932(18) 0.18948(8) 0.38861(14) 0.0185(3) Uani 1 1 d .
C10B C 0.79006(18) 0.24262(8) 0.28653(13) 0.0178(3) Uani 1 1 d .
C5 C 0.69427(18) 0.21051(8) 0.17063(13) 0.0185(3) Uani 1 1 d .
H5 H 0.6323 0.1639 0.1917 0.022 Uiso 1 1 calc R
C4 C 0.80233(19) 0.19242(8) 0.06785(13) 0.0204(3) Uani 1 1 d .
H4A H 0.8809 0.1514 0.0941 0.024 Uiso 1 1 calc R
H4B H 0.7321 0.1740 -0.0039 0.024 Uiso 1 1 calc R
C3 C 0.89761(19) 0.26225(9) 0.03276(14) 0.0200(3) Uani 1 1 d .
H3 H 0.8188 0.2996 -0.0087 0.024 Uiso 1 1 calc R
C14 C 1.0700(2) 0.30003(11) -0.11841(15) 0.0296(4) Uani 1 1 d .
H14A H 0.9760 0.3262 -0.1618 0.044 Uiso 1 1 calc R
H14B H 1.1434 0.2807 -0.1773 0.044 Uiso 1 1 calc R
H14C H 1.1306 0.3358 -0.0629 0.044 Uiso 1 1 calc R
C13 C 0.4101(2) 0.24214(11) 0.09739(16) 0.0303(4) Uani 1 1 d .
H13A H 0.3633 0.2233 0.1706 0.045 Uiso 1 1 calc R
H13B H 0.4165 0.2004 0.0391 0.045 Uiso 1 1 calc R
H13C H 0.3397 0.2826 0.0604 0.045 Uiso 1 1 calc R
C12 C 0.5773(2) 0.33176(10) 0.22590(14) 0.0234(3) Uani 1 1 d .
H12A H 0.4644 0.3496 0.2381 0.028 Uiso 1 1 calc R
H12B H 0.6461 0.3758 0.2060 0.028 Uiso 1 1 calc R
C11 C 0.65272(19) 0.28930(9) 0.33576(14) 0.0202(3) Uani 1 1 d .
H11 H 0.5682 0.2535 0.3638 0.024 Uiso 1 1 calc R
C6 C 0.8019(2) 0.29936(9) 0.52875(14) 0.0214(3) Uani 1 1 d .
C10 C 0.90753(19) 0.11628(9) 0.36899(14) 0.0198(3) Uani 1 1 d .
H10 H 0.9055 0.0954 0.2894 0.024 Uiso 1 1 calc R
C9 C 0.9678(2) 0.07579(9) 0.46927(15) 0.0213(3) Uani 1 1 d .
C15 C 1.0813(2) -0.01166(9) 0.59700(15) 0.0258(3) Uani 1 1 d .
H15A H 1.0252 -0.0578 0.6244 0.031 Uiso 1 1 calc R
H15B H 1.2020 -0.0205 0.6069 0.031 Uiso 1 1 calc R
C1 C 0.93505(19) 0.29078(8) 0.25561(14) 0.0197(3) Uani 1 1 d .
H1 H 0.9957 0.3169 0.3203 0.024 Uiso 1 1 calc R
C2 C 0.98351(19) 0.29909(8) 0.14433(14) 0.0204(3) Uani 1 1 d .
H2 H 1.0774 0.3299 0.1345 0.024 Uiso 1 1 calc R
C33 C 0.4694(3) 0.08290(11) 0.7103(2) 0.0519(6) Uani 1 1 d .
H33A H 0.5680 0.0546 0.6887 0.062 Uiso 1 1 calc R
H33B H 0.3946 0.0467 0.7469 0.062 Uiso 1 1 calc R
C25 C 0.4751(2) 0.20879(9) 0.73755(14) 0.0222(3) Uani 1 1 d .
C26 C 0.49954(19) 0.28121(9) 0.78178(14) 0.0203(3) Uani 1 1 d .
H26 H 0.5473 0.2905 0.8621 0.024 Uiso 1 1 calc R
C27 C 0.45029(19) 0.34080(9) 0.70217(14) 0.0187(3) Uani 1 1 d .
C28 C 0.46128(19) 0.42441(9) 0.73521(13) 0.0186(3) Uani 1 1 d .
C16 C 0.29270(19) 0.45130(8) 0.76448(14) 0.0201(3) Uani 1 1 d .
H16 H 0.2044 0.4483 0.7023 0.024 Uiso 1 1 calc R
C17 C 0.2610(2) 0.47881(8) 0.87181(14) 0.0203(3) Uani 1 1 d .
H17 H 0.1503 0.4930 0.8822 0.024 Uiso 1 1 calc R
C18 C 0.3870(2) 0.48923(9) 0.97837(13) 0.0203(3) Uani 1 1 d .
H18 H 0.4110 0.5447 0.9898 0.024 Uiso 1 1 calc R
C32 C 0.1928(2) 0.49801(10) 1.13178(15) 0.0270(3) Uani 1 1 d .
H32A H 0.2142 0.5529 1.1317 0.040 Uiso 1 1 calc R
H32B H 0.1774 0.4813 1.2148 0.040 Uiso 1 1 calc R
H32C H 0.0929 0.4869 1.0786 0.040 Uiso 1 1 calc R
C24 C 0.3994(2) 0.19374(9) 0.62191(14) 0.0231(3) Uani 1 1 d .
C23 C 0.3491(2) 0.25049(10) 0.54291(14) 0.0225(3) Uani 1 1 d .
H23 H 0.2962 0.2400 0.4645 0.027 Uiso 1 1 calc R
C22 C 0.37959(19) 0.32563(9) 0.58374(14) 0.0207(3) Uani 1 1 d .
C20 C 0.59487(19) 0.45249(8) 0.83110(13) 0.0188(3) Uani 1 1 d .
H20 H 0.6993 0.4234 0.8237 0.023 Uiso 1 1 calc R
C30 C 0.5598(2) 0.54370(9) 0.66564(14) 0.0237(3) Uani 1 1 d .
H30A H 0.6466 0.5667 0.6197 0.028 Uiso 1 1 calc R
H30B H 0.4601 0.5763 0.6567 0.028 Uiso 1 1 calc R
C29 C 0.52065(19) 0.46354(9) 0.62265(13) 0.0193(3) Uani 1 1 d .
H29 H 0.6248 0.4385 0.6014 0.023 Uiso 1 1 calc R
C21 C 0.3367(2) 0.38816(9) 0.49507(14) 0.0217(3) Uani 1 1 d .
C31 C 0.7878(2) 0.55738(10) 0.82585(18) 0.0315(4) Uani 1 1 d .
H31A H 0.8622 0.5246 0.7838 0.047 Uiso 1 1 calc R
H31B H 0.8148 0.5535 0.9140 0.047 Uiso 1 1 calc R
H31C H 0.8009 0.6103 0.8001 0.047 Uiso 1 1 calc R
C19 C 0.54644(19) 0.44727(9) 0.96118(13) 0.0195(3) Uani 1 1 d .
H19A H 0.5335 0.3931 0.9829 0.023 Uiso 1 1 calc R
H19B H 0.6362 0.4689 1.0171 0.023 Uiso 1 1 calc R
O1S O 0.1823(10) 0.1037(5) 0.8918(7) 0.069(2) Uani 0.26 1 d P
H1SA H 0.1669 0.0525 0.8889 0.104 Uiso 0.26 1 d PR
H1SB H 0.1300 0.1396 0.9275 0.104 Uiso 0.26 1 d PR

loop_
_atom_site_aniso_label
_atom_site_aniso_U_11
_atom_site_aniso_U_22
_atom_site_aniso_U_33
_atom_site_aniso_U_23
_atom_site_aniso_U_13
_atom_site_aniso_U_12
O8 0.0355(7) 0.0192(6) 0.0270(6) 0.0059(4) 0.0049(5) 0.0067(5)
O3 0.0231(6) 0.0274(6) 0.0251(6) -0.0022(5) 0.0073(4) -0.0017(4)
O11 0.0262(6) 0.0159(5) 0.0215(5) -0.0007(4) 0.0023(4) 0.0055(4)
O6 0.0379(7) 0.0209(5) 0.0260(6) -0.0052(5) -0.0039(5) 0.0071(5)
O9 0.0419(8) 0.0154(5) 0.0306(6) 0.0019(4) 0.0024(5) 0.0085(5)
O25 0.0449(8) 0.0146(5) 0.0295(6) 0.0003(4) -0.0074(5) -0.0004(5)
O18 0.0289(6) 0.0235(5) 0.0208(5) 0.0046(4) 0.0075(4) 0.0061(5)
O24 0.0387(7) 0.0195(6) 0.0286(6) -0.0042(5) -0.0026(5) -0.0029(5)
O29 0.0262(6) 0.0227(5) 0.0193(5) 0.0041(4) -0.0001(4) 0.0025(4)
O21 0.0298(7) 0.0332(6) 0.0226(6) 0.0024(5) -0.0048(5) 0.0007(5)
N5 0.0187(7) 0.0212(6) 0.0221(6) 0.0011(5) 0.0006(5) 0.0014(5)
N1 0.0210(7) 0.0173(6) 0.0238(6) 0.0018(5) 0.0023(5) -0.0014(5)
C8 0.0202(8) 0.0180(7) 0.0271(8) 0.0055(6) 0.0028(6) -0.0005(6)
C7 0.0240(9) 0.0188(8) 0.0224(7) 0.0001(6) 0.0036(6) 0.0015(6)
C6A 0.0175(8) 0.0172(7) 0.0250(8) 0.0004(6) 0.0024(6) 0.0017(5)
C10A 0.0145(8) 0.0163(7) 0.0248(7) 0.0004(6) 0.0028(5) -0.0012(5)
C10B 0.0171(8) 0.0145(6) 0.0218(7) -0.0010(6) 0.0016(5) -0.0005(5)
C5 0.0179(8) 0.0164(7) 0.0212(7) 0.0007(6) 0.0014(5) -0.0020(6)
C4 0.0201(8) 0.0184(7) 0.0224(7) -0.0013(6) 0.0009(6) -0.0014(6)
C3 0.0182(8) 0.0190(7) 0.0229(7) 0.0010(6) 0.0027(5) 0.0004(6)
C14 0.0240(9) 0.0412(10) 0.0237(8) 0.0064(7) 0.0019(6) -0.0043(7)
C13 0.0191(9) 0.0367(10) 0.0346(9) 0.0033(7) -0.0002(6) -0.0022(7)
C12 0.0222(9) 0.0222(7) 0.0255(8) 0.0013(6) 0.0012(6) 0.0065(6)
C11 0.0188(8) 0.0187(7) 0.0230(8) -0.0003(6) 0.0014(6) 0.0016(6)
C6 0.0214(8) 0.0188(7) 0.0241(8) 0.0009(6) 0.0029(6) 0.0036(6)
C10 0.0199(8) 0.0169(7) 0.0227(7) -0.0017(6) 0.0028(6) 0.0002(6)
C9 0.0190(8) 0.0140(7) 0.0313(8) -0.0003(6) 0.0044(6) 0.0002(6)
C15 0.0294(9) 0.0157(7) 0.0315(9) 0.0037(6) -0.0017(6) 0.0035(6)
C1 0.0184(8) 0.0131(6) 0.0273(8) -0.0030(6) 0.0006(6) 0.0014(5)
C2 0.0178(8) 0.0134(6) 0.0299(8) 0.0008(6) 0.0024(6) -0.0008(5)
C33 0.0807(17) 0.0184(9) 0.0504(13) -0.0022(8) -0.0307(12) 0.0008(9)
C25 0.0210(8) 0.0208(7) 0.0246(8) 0.0015(6) 0.0014(6) -0.0002(6)
C26 0.0200(8) 0.0201(7) 0.0207(7) -0.0011(6) 0.0007(6) -0.0001(6)
C27 0.0136(8) 0.0220(8) 0.0208(7) 0.0001(6) 0.0031(5) 0.0002(5)
C28 0.0187(8) 0.0189(7) 0.0179(7) 0.0026(6) 0.0011(6) 0.0012(6)
C16 0.0207(8) 0.0172(7) 0.0221(7) 0.0042(6) -0.0004(6) 0.0010(5)
C17 0.0193(8) 0.0168(7) 0.0255(8) 0.0034(6) 0.0053(6) 0.0039(5)
C18 0.0236(9) 0.0176(7) 0.0201(7) 0.0013(6) 0.0042(6) 0.0003(6)
C32 0.0305(10) 0.0263(8) 0.0252(8) 0.0006(6) 0.0089(6) 0.0022(7)
C24 0.0218(8) 0.0208(8) 0.0267(8) -0.0031(6) 0.0022(6) -0.0026(6)
C23 0.0201(8) 0.0270(8) 0.0202(7) -0.0014(6) 0.0011(6) -0.0020(6)
C22 0.0170(8) 0.0240(8) 0.0215(7) 0.0005(6) 0.0029(6) 0.0008(6)
C20 0.0173(8) 0.0171(7) 0.0219(7) 0.0008(6) 0.0011(5) 0.0030(6)
C30 0.0280(9) 0.0192(7) 0.0244(8) 0.0036(6) 0.0061(6) 0.0035(6)
C29 0.0179(8) 0.0209(7) 0.0193(7) 0.0026(6) 0.0033(5) 0.0025(6)
C21 0.0183(8) 0.0265(8) 0.0206(7) 0.0008(6) 0.0033(6) 0.0028(6)
C31 0.0231(10) 0.0269(9) 0.0445(10) 0.0047(7) 0.0021(7) -0.0040(7)
C19 0.0200(8) 0.0188(7) 0.0194(7) 0.0009(5) -0.0006(5) 0.0010(5)
O1S 0.083(5) 0.064(4) 0.056(4) -0.010(3) -0.018(4) 0.020(4)

loop_
_atom_type_symbol
_atom_type_description
_atom_type_scat_dispersion_real
_atom_type_scat_dispersion_imag
_atom_type_scat_source
C C 0.0181 0.0091 'International Tables Vol C Tables 4.2.6.8 and 6.1.1.4'
H H 0.0000 0.0000 'International Tables Vol C Tables 4.2.6.8 and 6.1.1.4'
N N 0.0311 0.0180 'International Tables Vol C Tables 4.2.6.8 and 6.1.1.4'
O O 0.0492 0.0322 'International Tables Vol C Tables 4.2.6.8 and 6.1.1.4'

loop_
_geom_angle_atom_site_label_1
_geom_angle_atom_site_label_2
_geom_angle_atom_site_label_3
_geom_angle
C8 O8 C15 105.95(12)
C14 O3 C3 112.25(13)
C6 O11 C11 115.13(12)
C9 O9 C15 105.80(12)
C25 O25 C33 105.80(13)
C32 O18 C18 114.91(12)
C24 O24 C33 105.87(13)
C21 O29 C29 115.71(12)
C13 N5 C12 112.62(13)
C13 N5 C5 111.83(13)
C12 N5 C5 109.28(11)
C31 N1 C30 113.98(13)
C31 N1 C20 111.00(12)
C30 N1 C20 109.24(12)
C7 C8 O8 128.72(15)
C7 C8 C9 121.72(14)
O8 C8 C9 109.56(14)
C8 C7 C6A 116.92(14)
C8 C7 H7 121.5
C6A C7 H7 121.5
C10A C6A C7 121.03(14)
C10A C6A C6 121.30(14)
C7 C6A C6 117.54(14)
C10 C10A C6A 120.68(14)
C10 C10A C10B 123.11(13)
C6A C10A C10B 116.09(13)
C10A C10B C1 108.00(12)
C10A C10B C11 105.33(12)
C1 C10B C11 112.85(12)
C10A C10B C5 119.78(12)
C1 C10B C5 111.40(12)
C11 C10B C5 99.13(12)
N5 C5 C4 109.18(12)
N5 C5 C10B 104.51(11)
C4 C5 C10B 114.14(12)
N5 C5 H5 109.6
C4 C5 H5 109.6
C10B C5 H5 109.6
C3 C4 C5 111.09(12)
C3 C4 H4A 109.4
C5 C4 H4A 109.4
C3 C4 H4B 109.4
C5 C4 H4B 109.4
H4A C4 H4B 108.0
O3 C3 C2 111.83(13)
O3 C3 C4 107.50(12)
C2 C3 C4 110.47(12)
O3 C3 H3 109.0
C2 C3 H3 109.0
C4 C3 H3 109.0
O3 C14 H14A 109.5
O3 C14 H14B 109.5
H14A C14 H14B 109.5
O3 C14 H14C 109.5
H14A C14 H14C 109.5
H14B C14 H14C 109.5
N5 C13 H13A 109.5
N5 C13 H13B 109.5
H13A C13 H13B 109.5
N5 C13 H13C 109.5
H13A C13 H13C 109.5
H13B C13 H13C 109.5
N5 C12 C11 101.58(12)
N5 C12 H12A 111.5
C11 C12 H12A 111.5
N5 C12 H12B 111.5
C11 C12 H12B 111.5
H12A C12 H12B 109.3
O11 C11 C12 115.02(13)
O11 C11 C10B 112.34(12)
C12 C11 C10B 103.91(12)
O11 C11 H11 108.4
C12 C11 H11 108.4
C10B C11 H11 108.4
O6 C6 O11 117.97(14)
O6 C6 C6A 124.07(15)
O11 C6 C6A 117.95(13)
C9 C10 C10A 117.19(14)
C9 C10 H10 121.4
C10A C10 H10 121.4
O9 C9 C10 127.26(15)
O9 C9 C8 110.28(14)
C10 C9 C8 122.46(14)
O8 C15 O9 108.32(12)
O8 C15 H15A 110.0
O9 C15 H15A 110.0
O8 C15 H15B 110.0
O9 C15 H15B 110.0
H15A C15 H15B 108.4
C2 C1 C10B 124.61(14)
C2 C1 H1 117.7
C10B C1 H1 117.7
C1 C2 C3 123.58(14)
C1 C2 H2 118.2
C3 C2 H2 118.2
O24 C33 O25 108.84(15)
O24 C33 H33A 109.9
O25 C33 H33A 109.9
O24 C33 H33B 109.9
O25 C33 H33B 109.9
H33A C33 H33B 108.3
O25 C25 C26 127.49(14)
O25 C25 C24 109.77(14)
C26 C25 C24 122.74(15)
C25 C26 C27 116.47(14)
C25 C26 H26 121.8
C27 C26 H26 121.8
C26 C27 C22 120.76(14)
C26 C27 C28 124.48(13)
C22 C27 C28 114.72(13)
C16 C28 C27 108.60(12)
C16 C28 C20 110.77(13)
C27 C28 C20 120.16(13)
C16 C28 C29 112.80(12)
C27 C28 C29 104.87(12)
C20 C28 C29 99.23(12)
C17 C16 C28 123.73(14)
C17 C16 H16 118.1
C28 C16 H16 118.1
C16 C17 C18 124.83(15)
C16 C17 H17 117.6
C18 C17 H17 117.6
O18 C18 C17 111.35(13)
O18 C18 C19 105.52(12)
C17 C18 C19 112.07(13)
O18 C18 H18 109.3
C17 C18 H18 109.3
C19 C18 H18 109.3
O18 C32 H32A 109.5
O18 C32 H32B 109.5
H32A C32 H32B 109.5
O18 C32 H32C 109.5
H32A C32 H32C 109.5
H32B C32 H32C 109.5
C23 C24 O24 128.45(15)
C23 C24 C25 122.04(15)
O24 C24 C25 109.50(14)
C24 C23 C22 116.49(14)
C24 C23 H23 121.8
C22 C23 H23 121.8
C27 C22 C23 121.37(14)
C27 C22 C21 121.51(14)
C23 C22 C21 117.10(14)
N1 C20 C19 110.66(12)
N1 C20 C28 103.13(12)
C19 C20 C28 113.93(13)
N1 C20 H20 109.6
C19 C20 H20 109.6
C28 C20 H20 109.6
N1 C30 C29 103.42(12)
N1 C30 H30A 111.1
C29 C30 H30A 111.1
N1 C30 H30B 111.1
C29 C30 H30B 111.1
H30A C30 H30B 109.0
O29 C29 C30 114.53(12)
O29 C29 C28 111.66(13)
C30 C29 C28 103.68(12)
O29 C29 H29 108.9
C30 C29 H29 108.9
C28 C29 H29 108.9
O21 C21 O29 118.21(14)
O21 C21 C22 123.30(15)
O29 C21 C22 118.50(13)
N1 C31 H31A 109.5
N1 C31 H31B 109.5
H31A C31 H31B 109.5
N1 C31 H31C 109.5
H31A C31 H31C 109.5
H31B C31 H31C 109.5
C18 C19 C20 112.42(12)
C18 C19 H19A 109.1
C20 C19 H19A 109.1
C18 C19 H19B 109.1
C20 C19 H19B 109.1
H19A C19 H19B 107.9
H1SA O1S H1SB 131.3

loop_
_geom_bond_atom_site_label_1
_geom_bond_atom_site_label_2
_geom_bond_distance
O8 C8 1.3696(19)
O8 C15 1.431(2)
O3 C14 1.421(2)
O3 C3 1.4260(19)
O11 C6 1.3662(19)
O11 C11 1.4339(18)
O6 C6 1.202(2)
O9 C9 1.3613(19)
O9 C15 1.434(2)
O25 C25 1.3680(19)
O25 C33 1.431(2)
O18 C32 1.425(2)
O18 C18 1.4422(18)
O24 C24 1.378(2)
O24 C33 1.417(2)
O29 C21 1.357(2)
O29 C29 1.4393(18)
O21 C21 1.208(2)
N5 C13 1.457(2)
N5 C12 1.488(2)
N5 C5 1.4950(19)
N1 C31 1.450(2)
N1 C30 1.484(2)
N1 C20 1.4923(19)
C8 C7 1.366(2)
C8 C9 1.392(2)
C7 C6A 1.411(2)
C7 H7 0.9500
C6A C10A 1.407(2)
C6A C6 1.488(2)
C10A C10 1.394(2)
C10A C10B 1.509(2)
C10B C1 1.514(2)
C10B C11 1.523(2)
C10B C5 1.5449(19)
C5 C4 1.526(2)
C5 H5 1.0000
C4 C3 1.519(2)
C4 H4A 0.9900
C4 H4B 0.9900
C3 C2 1.507(2)
C3 H3 1.0000
C14 H14A 0.9800
C14 H14B 0.9800
C14 H14C 0.9800
C13 H13A 0.9800
C13 H13B 0.9800
C13 H13C 0.9800
C12 C11 1.507(2)
C12 H12A 0.9900
C12 H12B 0.9900
C11 H11 1.0000
C10 C9 1.370(2)
C10 H10 0.9500
C15 H15A 0.9900
C15 H15B 0.9900
C1 C2 1.329(2)
C1 H1 0.9500
C2 H2 0.9500
C33 H33A 0.9900
C33 H33B 0.9900
C25 C26 1.371(2)
C25 C24 1.393(2)
C26 C27 1.403(2)
C26 H26 0.9500
C27 C22 1.406(2)
C27 C28 1.515(2)
C28 C16 1.511(2)
C28 C20 1.531(2)
C28 C29 1.533(2)
C16 C17 1.324(2)
C16 H16 0.9500
C17 C18 1.502(2)
C17 H17 0.9500
C18 C19 1.517(2)
C18 H18 1.0000
C32 H32A 0.9800
C32 H32B 0.9800
C32 H32C 0.9800
C24 C23 1.364(2)
C23 C22 1.410(2)
C23 H23 0.9500
C22 C21 1.492(2)
C20 C19 1.522(2)
C20 H20 1.0000
C30 C29 1.511(2)
C30 H30A 0.9900
C30 H30B 0.9900
C29 H29 1.0000
C31 H31A 0.9800
C31 H31B 0.9800
C31 H31C 0.9800
C19 H19A 0.9900
C19 H19B 0.9900
O1S H1SA 0.9090
O1S H1SB 0.8739

loop_
_geom_torsion_atom_site_label_1
_geom_torsion_atom_site_label_2
_geom_torsion_atom_site_label_3
_geom_torsion_atom_site_label_4
_geom_torsion
C15 O8 C8 C7 -179.04(17)
C15 O8 C8 C9 1.66(18)
O8 C8 C7 C6A -179.91(15)
C9 C8 C7 C6A -0.7(2)
C8 C7 C6A C10A 0.2(2)
C8 C7 C6A C6 -175.80(14)
C7 C6A C10A C10 0.1(2)
C6 C6A C10A C10 175.97(15)
C7 C6A C10A C10B -175.94(14)
C6 C6A C10A C10B 0.0(2)
C10 C10A C10B C1 -92.21(17)
C6A C10A C10B C1 83.70(16)
C10 C10A C10B C11 146.96(14)
C6A C10A C10B C11 -37.12(17)
C10 C10A C10B C5 36.7(2)
C6A C10A C10B C5 -147.39(14)
C13 N5 C5 C4 102.88(14)
C12 N5 C5 C4 -131.72(13)
C13 N5 C5 C10B -134.62(13)
C12 N5 C5 C10B -9.23(15)
C10A C10B C5 N5 146.85(13)
C1 C10B C5 N5 -85.80(14)
C11 C10B C5 N5 33.24(14)
C10A C10B C5 C4 -93.95(16)
C1 C10B C5 C4 33.40(17)
C11 C10B C5 C4 152.44(12)
N5 C5 C4 C3 59.50(15)
C10B C5 C4 C3 -57.03(16)
C14 O3 C3 C2 -77.10(15)
C14 O3 C3 C4 161.47(12)
C5 C4 C3 O3 171.96(12)
C5 C4 C3 C2 49.70(16)
C13 N5 C12 C11 105.74(14)
C5 N5 C12 C11 -19.20(16)
C6 O11 C11 C12 -170.62(14)
C6 O11 C11 C10B -52.02(17)
N5 C12 C11 O11 164.28(12)
N5 C12 C11 C10B 41.06(15)
C10A C10B C11 O11 64.40(15)
C1 C10B C11 O11 -53.19(17)
C5 C10B C11 O11 -171.15(12)
C10A C10B C11 C12 -170.65(12)
C1 C10B C11 C12 71.76(15)
C5 C10B C11 C12 -46.20(14)
C11 O11 C6 O6 -170.68(14)
C11 O11 C6 C6A 10.3(2)
C10A C6A C6 O6 -162.47(16)
C7 C6A C6 O6 13.6(2)
C10A C6A C6 O11 16.5(2)
C7 C6A C6 O11 -167.45(14)
C6A C10A C10 C9 0.0(2)
C10B C10A C10 C9 175.77(14)
C15 O9 C9 C10 178.00(16)
C15 O9 C9 C8 -2.04(18)
C10A C10 C9 O9 179.46(15)
C10A C10 C9 C8 -0.5(2)
C7 C8 C9 O9 -179.10(15)
O8 C8 C9 O9 0.25(19)
C7 C8 C9 C10 0.9(2)
O8 C8 C9 C10 -179.79(14)
C8 O8 C15 O9 -2.90(17)
C9 O9 C15 O8 3.05(18)
C10A C10B C1 C2 127.84(16)
C11 C10B C1 C2 -116.15(16)
C5 C10B C1 C2 -5.6(2)
C10B C1 C2 C3 1.1(2)
O3 C3 C2 C1 -143.21(15)
C4 C3 C2 C1 -23.5(2)
C24 O24 C33 O25 4.9(2)
C25 O25 C33 O24 -4.0(2)
C33 O25 C25 C26 -178.7(2)
C33 O25 C25 C24 1.6(2)
O25 C25 C26 C27 177.64(16)
C24 C25 C26 C27 -2.7(2)
C25 C26 C27 C22 0.1(2)
C25 C26 C27 C28 177.75(14)
C26 C27 C28 C16 -99.93(17)
C22 C27 C28 C16 77.82(16)
C26 C27 C28 C20 29.0(2)
C22 C27 C28 C20 -153.26(14)
C26 C27 C28 C29 139.25(15)
C22 C27 C28 C29 -42.99(17)
C27 C28 C16 C17 118.84(16)
C20 C28 C16 C17 -15.2(2)
C29 C28 C16 C17 -125.37(16)
C28 C16 C17 C18 1.6(2)
C32 O18 C18 C17 -66.88(16)
C32 O18 C18 C19 171.29(13)
C16 C17 C18 O18 -131.98(15)
C16 C17 C18 C19 -14.0(2)
C33 O24 C24 C23 175.5(2)
C33 O24 C24 C25 -3.9(2)
O25 C25 C24 C23 -177.98(15)
C26 C25 C24 C23 2.3(3)
O25 C25 C24 O24 1.51(19)
C26 C25 C24 O24 -178.24(15)
O24 C24 C23 C22 -178.61(16)
C25 C24 C23 C22 0.8(2)
C26 C27 C22 C23 2.9(2)
C28 C27 C22 C23 -174.96(14)
C26 C27 C22 C21 -175.90(14)
C28 C27 C22 C21 6.3(2)
C24 C23 C22 C27 -3.3(2)
C24 C23 C22 C21 175.57(14)
C31 N1 C20 C19 89.55(16)
C30 N1 C20 C19 -143.93(13)
C31 N1 C20 C28 -148.24(14)
C30 N1 C20 C28 -21.72(16)
C16 C28 C20 N1 -78.40(14)
C27 C28 C20 N1 153.65(13)
C29 C28 C20 N1 40.38(14)
C16 C28 C20 C19 41.59(17)
C27 C28 C20 C19 -86.35(17)
C29 C28 C20 C19 160.38(12)
C31 N1 C30 C29 118.02(15)
C20 N1 C30 C29 -6.78(16)
C21 O29 C29 C30 -166.75(13)
C21 O29 C29 C28 -49.29(17)
N1 C30 C29 O29 154.71(12)
N1 C30 C29 C28 32.79(15)
C16 C28 C29 O29 -52.02(17)
C27 C28 C29 O29 65.98(15)
C20 C28 C29 O29 -169.28(12)
C16 C28 C29 C30 71.79(16)
C27 C28 C29 C30 -170.21(12)
C20 C28 C29 C30 -45.47(14)
C29 O29 C21 O21 -171.55(14)
C29 O29 C21 C22 8.0(2)
C27 C22 C21 O21 -165.92(16)
C23 C22 C21 O21 15.2(2)
C27 C22 C21 O29 14.5(2)
C23 C22 C21 O29 -164.29(14)
O18 C18 C19 C20 161.14(12)
C17 C18 C19 C20 39.78(17)
N1 C20 C19 C18 59.84(16)
C28 C20 C19 C18 -55.81(17)
